data_9000673
loop_
_publ_author_name
'Francis, C. A.'
'Ribbe, P. H.'

_publ_section_title
;
 Crystal structures of the humite minerals: V. Magnesian manganhumite
;
_journal_name_full 'American Mineralogist'
_journal_page_first 874
_journal_page_last 877
_journal_volume 63
_journal_year 1978
_chemical_formula_sum 'H2 Mg2.1 Mn4.9 O14 Si3'
_chemical_name_mineral Manganhumite
_space_group_IT_number 62
_symmetry_space_group_name_Hall '-P 2c 2ab'
_symmetry_space_group_name_H-M 'P b n m'
_cell_angle_alpha 90
_cell_angle_beta 90
_cell_angle_gamma 90
_cell_formula_units_Z 4
_cell_length_a 4.815
_cell_length_b 10.580
_cell_length_c 21.448
_cell_volume 1092.619
_database_code_amcsd 0000686
_exptl_crystal_density_diffrn 3.833
_cod_original_formula_sum 'Mn4.9 Mg2.1 Si3 O14 H2'
_cod_database_code 9000673

loop_
_space_group_symop_operation_xyz
x,y,z
x,y,1/2-z
-x,-y,1/2+z
1/2+x,1/2-y,1/2+z
1/2-x,1/2+y,1/2-z
1/2-x,1/2+y,z
1/2+x,1/2-y,-z
-x,-y,-z

loop_
_atom_site_label
_atom_site_fract_x
_atom_site_fract_y
_atom_site_fract_z
_atom_site_occupancy
_atom_site_U_iso_or_equiv
_atom_site_type_symbol
_atom_site_attached_hydrogens
Mn1 0.00150 0.37970 0.17580 0.70000 0.01140 Mn 0
Mg1 0.00150 0.37970 0.17580 0.30000 0.01140 Mg 0
Mn26 0.51410 0.15830 0.25000 1.00000 0.00798 Mn 0
Mn25 0.00850 0.09740 0.10900 1.00000 0.01178 Mn 0
Mg3 0.49070 0.86570 0.02700 0.75000 0.01064 Mg 0
Mn3 0.49070 0.86570 0.02700 0.25000 0.01064 Mn 0
Si1 0.07500 0.96990 0.25000 1.00000 0.00798 Si 0
Si2 0.57530 0.28440 0.10430 1.00000 0.00722 Si 0
O23 0.71500 0.21780 0.16590 1.00000 0.01229 O 0
O13 0.21680 0.03810 0.18960 1.00000 0.01013 O 0
O24 0.71970 0.21300 0.04470 1.00000 0.01089 O 0
O21 0.24320 0.28500 0.10290 1.00000 0.01127 O 0
O12 0.27850 0.32930 0.25000 1.00000 0.00912 O 0
O11 0.74210 0.96800 0.25000 1.00000 0.01064 O 0
O22 0.77780 0.92520 0.10310 1.00000 0.00950 O 0
O-H 0.26310 0.03060 0.03330 1.00000 0.01102 O 1

loop_
_cod_changelog_entry_id
_cod_changelog_entry_author
_cod_changelog_entry_date
_cod_changelog_entry_text
1
;cod-tools version 3.8.0
Id: cif_guess_AMCSD_atom_types 9574 2023-05-10 09:00:05Z saulius
;
2023-05-10T18:46:36+03:00
;Derived atom types and hydrogen counts
from atom names that follow the AMCSD naming convention
(Wat == water, O-H == hydroxyl).
;

loop_
_cod_related_entry_id
_cod_related_entry_database
_cod_related_entry_code
1 AMCSD 0000686
